data_4109967
loop_
_publ_author_name
'Christopher R. Graves'
'Brian L. Scott'
'David E. Morris'
'Jaqueline L. Kiplinger'

_publ_contact_author_address
;
Los Alamos National Laboratory
Los Alamos, NM 87545
USA
;
_publ_contact_author_email kiplinger@lanl.gov
_publ_contact_author_fax '+1 505 667 9905'
_publ_contact_author_name 'Jaqueline L. Kiplinger'
_publ_contact_author_phone '+1 505 665 9553'
_publ_section_title
;
 Facile Access to Pentavalent Uranium Organometallics: One-Electron
 Oxidation of Uranium(IV) Imido Complexes with Copper(I) Salts
;
_journal_name_full 'Journal of the American Chemical Society'
_journal_page_first 11914
_journal_page_last 11915
_journal_paper_doi 10.1021/ja074889w
_journal_volume 129
_journal_year 2007
_chemical_formula_sum 'C38 H52 N S U'
_chemical_formula_weight 792.90
_chemical_name_systematic
; 
 ? 
;
_space_group_IT_number 14
_symmetry_cell_setting monoclinic
_symmetry_space_group_name_Hall '-P 2yn'
_symmetry_space_group_name_H-M 'P 1 21/n 1'
_atom_sites_solution_hydrogens geom
_atom_sites_solution_primary direct
_atom_sites_solution_secondary difmap
_audit_creation_method SHELXL-97
_cell_angle_alpha 90.00
_cell_angle_beta 99.0490(10)
_cell_angle_gamma 90.00
_cell_formula_units_Z 4
_cell_length_a 12.0083(14)
_cell_length_b 18.205(2)
_cell_length_c 15.6133(18)
_cell_measurement_temperature 120(1)
_cell_volume 3370.8(7)
_computing_cell_refinement 'SAINT+, v. 7.06 (Bruker AXS, 2001)'
_computing_data_collection 'APEX II, v. 1.08 (Bruker AXS, 2003)'
_computing_data_reduction 'SAINT+, v. 7.06 (Bruker AXS, 2001)'
_computing_molecular_graphics 'SHELXTL, v. 6.10, (Bruker AXS, 2000)'
_computing_publication_material 'SHELXTL, v. 6.10, (Bruker AXS, 2000)'
_computing_structure_refinement 'SHELXL-97 (Sheldrick, 1997)'
_computing_structure_solution 'SHELXS-97 (Sheldrick, 1990)'
_diffrn_ambient_temperature 120(1)
_diffrn_measured_fraction_theta_full 0.996
_diffrn_measured_fraction_theta_max 0.923
_diffrn_measurement_device_type 'Bruker D8 with APEXII CCD'
_diffrn_measurement_method '\w scans'
_diffrn_radiation_monochromator graphite
_diffrn_radiation_source 'fine-focus sealed tube'
_diffrn_radiation_type MoK\a
_diffrn_radiation_wavelength 0.71073
_diffrn_reflns_av_R_equivalents 0.0570
_diffrn_reflns_av_sigmaI/netI 0.0479
_diffrn_reflns_limit_h_max 15
_diffrn_reflns_limit_h_min -15
_diffrn_reflns_limit_k_max 23
_diffrn_reflns_limit_k_min -23
_diffrn_reflns_limit_l_max 20
_diffrn_reflns_limit_l_min -20
_diffrn_reflns_number 36462
_diffrn_reflns_theta_full 25.00
_diffrn_reflns_theta_max 28.27
_diffrn_reflns_theta_min 2.00
_diffrn_standards_decay_% 0
_diffrn_standards_interval_count 0
_diffrn_standards_interval_time 0
_diffrn_standards_number 0
_exptl_absorpt_coefficient_mu 4.903
_exptl_absorpt_correction_T_max 0.7574
_exptl_absorpt_correction_T_min 0.4405
_exptl_absorpt_correction_type multi-scan
_exptl_absorpt_process_details 'SADABS 2.03 (Sheldrick, 2001)'
_exptl_crystal_colour dark
_exptl_crystal_density_diffrn 1.562
_exptl_crystal_description 'irregular slab'
_exptl_crystal_F_000 1580
_exptl_crystal_size_max 0.20
_exptl_crystal_size_mid 0.14
_exptl_crystal_size_min 0.06
_refine_diff_density_max 1.455
_refine_diff_density_min -1.743
_refine_diff_density_rms 0.203
_refine_ls_extinction_method none
_refine_ls_goodness_of_fit_ref 1.305
_refine_ls_hydrogen_treatment constr
_refine_ls_matrix_type full
_refine_ls_number_parameters 384
_refine_ls_number_reflns 7709
_refine_ls_number_restraints 0
_refine_ls_restrained_S_all 1.305
_refine_ls_R_factor_all 0.0458
_refine_ls_R_factor_gt 0.0316
_refine_ls_shift/su_max 0.008
_refine_ls_shift/su_mean 0.000
_refine_ls_structure_factor_coef Fsqd
_refine_ls_weighting_details 'calc w=1/[\s^2^(Fo^2^)+(0.0447P)^2^+0.0000P] where P=(Fo^2^+2Fc^2^)/3'
_refine_ls_weighting_scheme calc
_refine_ls_wR_factor_gt 0.0830
_refine_ls_wR_factor_ref 0.1038
_reflns_number_gt 6298
_reflns_number_total 7709
_reflns_threshold_expression >2sigma(I)
_cod_data_source_file ja074889wsi20070817_025549_1.cif
_cod_data_source_block apx474
_cod_original_cell_volume 3370.7(7)
_cod_original_sg_symbol_H-M 'P 21/n'
_cod_database_code 4109967

loop_
_symmetry_equiv_pos_as_xyz
'x, y, z'
'-x+1/2, y+1/2, -z+1/2'
'-x, -y, -z'
'x-1/2, -y-1/2, z-1/2'

loop_
_atom_site_label
_atom_site_type_symbol
_atom_site_fract_x
_atom_site_fract_y
_atom_site_fract_z
_atom_site_U_iso_or_equiv
_atom_site_adp_type
_atom_site_occupancy
_atom_site_symmetry_multiplicity
_atom_site_calc_flag
_atom_site_refinement_flags
U1 U 0.654082(14) 0.183081(9) 0.798200(11) 0.01285(7) Uani 1 1 d .
S1 S 0.76563(11) 0.16241(8) 0.96222(8) 0.0234(3) Uani 1 1 d .
N1 N 0.7580(3) 0.1413(2) 0.7247(3) 0.0163(9) Uani 1 1 d .
C1 C 0.4795(4) 0.1078(3) 0.7049(3) 0.0159(10) Uani 1 1 d .
C2 C 0.4279(4) 0.1488(3) 0.7655(3) 0.0206(11) Uani 1 1 d .
C3 C 0.4681(4) 0.1200(3) 0.8498(3) 0.0178(10) Uani 1 1 d .
C4 C 0.5421(4) 0.0608(3) 0.8400(3) 0.0155(10) Uani 1 1 d .
C5 C 0.5477(4) 0.0533(3) 0.7508(3) 0.0157(10) Uani 1 1 d .
C6 C 0.4467(4) 0.1143(3) 0.6080(3) 0.0251(12) Uani 1 1 d .
H6A H 0.4937 0.0826 0.5798 0.038 Uiso 1 1 calc R
H6B H 0.4563 0.1642 0.5906 0.038 Uiso 1 1 calc R
H6C H 0.3693 0.1001 0.5918 0.038 Uiso 1 1 calc R
C7 C 0.3317(4) 0.2015(3) 0.7417(4) 0.0269(13) Uani 1 1 d .
H7A H 0.3449 0.2307 0.6931 0.040 Uiso 1 1 calc R
H7B H 0.3261 0.2330 0.7901 0.040 Uiso 1 1 calc R
H7C H 0.2628 0.1745 0.7267 0.040 Uiso 1 1 calc R
C8 C 0.4321(4) 0.1467(3) 0.9319(3) 0.0237(12) Uani 1 1 d .
H8A H 0.3581 0.1283 0.9356 0.035 Uiso 1 1 calc R
H8B H 0.4309 0.1994 0.9321 0.035 Uiso 1 1 calc R
H8C H 0.4843 0.1295 0.9807 0.035 Uiso 1 1 calc R
C9 C 0.5918(4) 0.0069(3) 0.9076(3) 0.0204(11) Uani 1 1 d .
H9A H 0.5513 -0.0387 0.8992 0.031 Uiso 1 1 calc R
H9B H 0.5864 0.0260 0.9641 0.031 Uiso 1 1 calc R
H9C H 0.6696 -0.0013 0.9029 0.031 Uiso 1 1 calc R
C10 C 0.6094(5) -0.0081(3) 0.7128(4) 0.0254(12) Uani 1 1 d .
H10A H 0.5954 -0.0537 0.7402 0.038 Uiso 1 1 calc R
H10B H 0.6889 0.0019 0.7225 0.038 Uiso 1 1 calc R
H10C H 0.5830 -0.0116 0.6516 0.038 Uiso 1 1 calc R
C11 C 0.5859(5) 0.3287(3) 0.7855(4) 0.0226(12) Uani 1 1 d .
C12 C 0.6248(5) 0.3117(3) 0.7058(3) 0.0183(11) Uani 1 1 d .
C13 C 0.7429(5) 0.3021(3) 0.7256(4) 0.0206(11) Uani 1 1 d .
C14 C 0.7761(4) 0.3098(2) 0.8175(4) 0.0190(11) Uani 1 1 d .
C15 C 0.6781(5) 0.3265(3) 0.8526(4) 0.0216(12) Uani 1 1 d .
C16 C 0.4703(4) 0.3572(3) 0.7951(4) 0.0289(13) Uani 1 1 d .
H16A H 0.4437 0.3320 0.8420 0.043 Uiso 1 1 calc R
H16B H 0.4192 0.3488 0.7423 0.043 Uiso 1 1 calc R
H16C H 0.4748 0.4089 0.8072 0.043 Uiso 1 1 calc R
C17 C 0.5569(5) 0.3141(3) 0.6170(4) 0.0283(13) Uani 1 1 d .
H17A H 0.4788 0.3060 0.6208 0.042 Uiso 1 1 calc R
H17B H 0.5827 0.2765 0.5817 0.042 Uiso 1 1 calc R
H17C H 0.5655 0.3613 0.5914 0.042 Uiso 1 1 calc R
C18 C 0.8208(5) 0.2970(3) 0.6595(4) 0.0274(13) Uani 1 1 d .
H18A H 0.7787 0.2828 0.6046 0.041 Uiso 1 1 calc R
H18B H 0.8781 0.2611 0.6778 0.041 Uiso 1 1 calc R
H18C H 0.8553 0.3440 0.6539 0.041 Uiso 1 1 calc R
C19 C 0.8945(5) 0.3065(3) 0.8648(4) 0.0305(14) Uani 1 1 d .
H19A H 0.9171 0.3543 0.8869 0.046 Uiso 1 1 calc R
H19B H 0.9440 0.2906 0.8258 0.046 Uiso 1 1 calc R
H19C H 0.8984 0.2724 0.9121 0.046 Uiso 1 1 calc R
C20 C 0.6754(5) 0.3492(3) 0.9446(4) 0.0291(13) Uani 1 1 d .
H20A H 0.6761 0.4018 0.9484 0.044 Uiso 1 1 calc R
H20B H 0.7402 0.3297 0.9814 0.044 Uiso 1 1 calc R
H20C H 0.6081 0.3306 0.9629 0.044 Uiso 1 1 calc R
C21 C 0.7157(4) 0.1379(3) 1.0595(3) 0.0225(12) Uani 1 1 d .
C22 C 0.6567(5) 0.1873(3) 1.1029(4) 0.0261(13) Uani 1 1 d .
H22 H 0.6375 0.2331 1.0787 0.031 Uiso 1 1 calc R
C23 C 0.6259(5) 0.1685(4) 1.1824(4) 0.0347(15) Uani 1 1 d .
H23 H 0.5886 0.2027 1.2118 0.042 Uiso 1 1 calc R
C24 C 0.6499(5) 0.1001(4) 1.2181(4) 0.0366(16) Uani 1 1 d .
H24 H 0.6284 0.0880 1.2710 0.044 Uiso 1 1 calc R
C25 C 0.7060(5) 0.0500(4) 1.1748(4) 0.0342(14) Uani 1 1 d .
H25 H 0.7208 0.0033 1.1978 0.041 Uiso 1 1 calc R
C26 C 0.7409(5) 0.0687(3) 1.0963(3) 0.0268(12) Uani 1 1 d .
H26 H 0.7810 0.0350 1.0684 0.032 Uiso 1 1 calc R
C27 C 0.8442(4) 0.1161(3) 0.6815(3) 0.0177(10) Uani 1 1 d .
C28 C 0.8298(4) 0.1087(3) 0.5900(3) 0.0169(10) Uani 1 1 d .
C29 C 0.9202(4) 0.0860(3) 0.5508(3) 0.0231(11) Uani 1 1 d .
H29 H 0.9110 0.0822 0.4907 0.028 Uiso 1 1 calc R
C30 C 1.0238(5) 0.0688(3) 0.5991(3) 0.0235(11) Uani 1 1 d .
H30 H 1.0831 0.0535 0.5717 0.028 Uiso 1 1 calc R
C31 C 1.0382(4) 0.0747(3) 0.6885(3) 0.0225(11) Uani 1 1 d .
H31 H 1.1076 0.0626 0.7209 0.027 Uiso 1 1 calc R
C32 C 0.9509(4) 0.0983(3) 0.7309(3) 0.0174(10) Uani 1 1 d .
C33 C 0.7176(4) 0.1244(3) 0.5320(3) 0.0213(11) Uani 1 1 d .
H33 H 0.6646 0.1429 0.5687 0.026 Uiso 1 1 calc R
C34 C 0.6687(5) 0.0536(3) 0.4882(3) 0.0255(12) Uani 1 1 d .
H34A H 0.7175 0.0360 0.4495 0.038 Uiso 1 1 calc R
H34B H 0.5953 0.0634 0.4561 0.038 Uiso 1 1 calc R
H34C H 0.6628 0.0171 0.5316 0.038 Uiso 1 1 calc R
C35 C 0.7274(5) 0.1818(3) 0.4618(4) 0.0273(13) Uani 1 1 d .
H35A H 0.7638 0.2250 0.4881 0.041 Uiso 1 1 calc R
H35B H 0.6534 0.1944 0.4326 0.041 Uiso 1 1 calc R
H35C H 0.7710 0.1620 0.4207 0.041 Uiso 1 1 calc R
C36 C 0.9685(4) 0.1011(3) 0.8293(3) 0.0196(11) Uani 1 1 d .
H36 H 0.9139 0.1364 0.8458 0.024 Uiso 1 1 calc R
C37 C 0.9417(5) 0.0262(3) 0.8657(4) 0.0290(13) Uani 1 1 d .
H37A H 0.8676 0.0111 0.8395 0.044 Uiso 1 1 calc R
H37B H 0.9447 0.0299 0.9273 0.044 Uiso 1 1 calc R
H37C H 0.9960 -0.0092 0.8531 0.044 Uiso 1 1 calc R
C38 C 1.0851(5) 0.1271(3) 0.8701(4) 0.0317(13) Uani 1 1 d .
H38A H 1.1402 0.0912 0.8601 0.047 Uiso 1 1 calc R
H38B H 1.0873 0.1335 0.9314 0.047 Uiso 1 1 calc R
H38C H 1.1016 0.1731 0.8446 0.047 Uiso 1 1 calc R

loop_
_atom_site_aniso_label
_atom_site_aniso_U_11
_atom_site_aniso_U_22
_atom_site_aniso_U_33
_atom_site_aniso_U_23
_atom_site_aniso_U_13
_atom_site_aniso_U_12
U1 0.01222(11) 0.01351(11) 0.01250(11) 0.00005(7) 0.00091(7) -0.00097(7)
S1 0.0198(7) 0.0352(7) 0.0144(6) 0.0016(6) -0.0002(5) -0.0032(6)
N1 0.018(2) 0.015(2) 0.016(2) 0.0028(17) 0.0027(17) 0.0000(17)
C1 0.011(2) 0.018(2) 0.017(2) 0.001(2) -0.0045(19) -0.0052(19)
C2 0.021(3) 0.016(3) 0.024(3) 0.008(2) 0.002(2) -0.003(2)
C3 0.014(2) 0.018(3) 0.021(3) 0.001(2) 0.001(2) -0.0051(19)
C4 0.017(2) 0.010(2) 0.020(2) 0.0028(19) 0.0040(19) -0.0086(18)
C5 0.018(2) 0.013(2) 0.015(2) 0.001(2) -0.0036(19) -0.0063(19)
C6 0.022(3) 0.031(3) 0.020(3) 0.001(2) -0.005(2) -0.007(2)
C7 0.008(2) 0.031(3) 0.039(3) 0.008(3) -0.002(2) 0.002(2)
C8 0.012(3) 0.036(3) 0.023(3) -0.001(2) 0.005(2) 0.001(2)
C9 0.022(3) 0.018(3) 0.021(3) 0.005(2) 0.002(2) -0.004(2)
C10 0.033(3) 0.020(3) 0.024(3) -0.007(2) 0.004(2) -0.005(2)
C11 0.033(3) 0.010(2) 0.026(3) 0.007(2) 0.009(2) 0.002(2)
C12 0.026(3) 0.014(2) 0.017(3) 0.001(2) 0.007(2) 0.000(2)
C13 0.026(3) 0.009(2) 0.027(3) 0.002(2) 0.003(2) -0.004(2)
C14 0.013(2) 0.012(2) 0.031(3) -0.001(2) 0.002(2) -0.0067(18)
C15 0.026(3) 0.019(3) 0.019(3) -0.003(2) -0.001(2) 0.003(2)
C16 0.023(3) 0.025(3) 0.040(3) 0.002(3) 0.009(3) 0.002(2)
C17 0.041(4) 0.021(3) 0.022(3) 0.004(2) 0.002(3) 0.001(2)
C18 0.027(3) 0.026(3) 0.032(3) 0.000(3) 0.013(3) -0.009(2)
C19 0.033(3) 0.020(3) 0.039(4) -0.001(2) 0.005(3) -0.010(2)
C20 0.041(4) 0.019(3) 0.027(3) -0.007(2) 0.005(3) -0.002(3)
C21 0.018(3) 0.036(3) 0.011(2) -0.003(2) -0.004(2) -0.005(2)
C22 0.022(3) 0.030(3) 0.027(3) -0.005(2) 0.005(2) -0.004(2)
C23 0.021(3) 0.056(4) 0.027(3) -0.015(3) 0.002(3) -0.011(3)
C24 0.030(3) 0.064(5) 0.016(3) -0.001(3) 0.004(2) -0.018(3)
C25 0.027(3) 0.044(4) 0.029(3) 0.012(3) -0.005(2) -0.012(3)
C26 0.026(3) 0.034(3) 0.020(3) 0.002(2) 0.001(2) 0.001(2)
C27 0.022(3) 0.016(2) 0.016(2) -0.002(2) 0.005(2) -0.001(2)
C28 0.015(2) 0.014(2) 0.021(3) -0.002(2) 0.000(2) 0.0035(19)
C29 0.030(3) 0.024(3) 0.016(2) 0.004(2) 0.006(2) 0.005(2)
C30 0.029(3) 0.021(3) 0.024(3) 0.000(2) 0.015(2) 0.005(2)
C31 0.018(3) 0.026(3) 0.023(3) 0.004(2) 0.001(2) 0.006(2)
C32 0.013(2) 0.022(3) 0.017(2) 0.005(2) -0.0007(19) -0.0015(19)
C33 0.021(3) 0.024(3) 0.018(3) 0.000(2) 0.000(2) -0.001(2)
C34 0.031(3) 0.023(3) 0.022(3) -0.005(2) 0.000(2) -0.002(2)
C35 0.029(3) 0.031(3) 0.021(3) 0.000(2) 0.002(2) 0.003(2)
C36 0.014(2) 0.026(3) 0.019(3) -0.001(2) 0.004(2) 0.006(2)
C37 0.032(3) 0.032(3) 0.021(3) 0.008(2) -0.001(2) 0.001(3)
C38 0.030(3) 0.039(3) 0.024(3) -0.006(3) 0.001(2) -0.004(3)

loop_
_atom_type_symbol
_atom_type_description
_atom_type_scat_dispersion_real
_atom_type_scat_dispersion_imag
_atom_type_scat_source
C C 0.0033 0.0016 'International Tables Vol C Tables 4.2.6.8 and 6.1.1.4'
H H 0.0000 0.0000 'International Tables Vol C Tables 4.2.6.8 and 6.1.1.4'
N N 0.0061 0.0033 'International Tables Vol C Tables 4.2.6.8 and 6.1.1.4'
S S 0.1246 0.1234 'International Tables Vol C Tables 4.2.6.8 and 6.1.1.4'
U U -9.6767 9.6646 'International Tables Vol C Tables 4.2.6.8 and 6.1.1.4'

loop_
_geom_angle_atom_site_label_1
_geom_angle_atom_site_label_2
_geom_angle_atom_site_label_3
_geom_angle
N1 U1 S1 103.35(12)
N1 U1 C14 90.72(17)
S1 U1 C14 80.60(12)
N1 U1 C1 89.91(16)
S1 U1 C1 131.03(11)
C14 U1 C1 147.09(15)
N1 U1 C4 101.78(16)
S1 U1 C4 81.40(11)
C14 U1 C4 160.04(16)
C1 U1 C4 49.65(14)
N1 U1 C5 79.66(16)
S1 U1 C5 105.97(10)
C14 U1 C5 169.33(16)
C1 U1 C5 29.91(14)
C4 U1 C5 29.94(14)
N1 U1 C13 75.02(16)
S1 U1 C13 109.43(12)
C14 U1 C13 30.45(16)
C1 U1 C13 119.54(15)
C4 U1 C13 169.09(15)
C5 U1 C13 140.17(15)
N1 U1 C3 128.84(16)
S1 U1 C3 88.19(11)
C14 U1 C3 140.44(16)
C1 U1 C3 49.74(15)
C4 U1 C3 30.07(14)
C5 U1 C3 49.45(15)
C13 U1 C3 147.29(15)
N1 U1 C12 93.67(16)
S1 U1 C12 128.01(12)
C14 U1 C12 50.03(16)
C1 U1 C12 97.10(15)
C4 U1 C12 142.53(15)
C5 U1 C12 125.43(15)
C13 U1 C12 29.91(16)
C3 U1 C12 117.97(15)
N1 U1 C15 120.04(17)
S1 U1 C15 80.13(12)
C14 U1 C15 29.82(16)
C1 U1 C15 132.64(15)
C4 U1 C15 137.08(16)
C5 U1 C15 158.07(16)
C13 U1 C15 49.24(16)
C3 U1 C15 110.97(16)
C12 U1 C15 49.43(15)
N1 U1 C2 119.93(16)
S1 U1 C2 117.89(11)
C14 U1 C2 135.24(15)
C1 U1 C2 30.04(15)
C4 U1 C2 49.59(14)
C5 U1 C2 49.33(15)
C13 U1 C2 122.65(15)
C3 U1 C2 30.14(14)
C12 U1 C2 93.15(16)
C15 U1 C2 108.99(16)
N1 U1 C11 122.21(16)
S1 U1 C11 107.20(13)
C14 U1 C11 49.14(16)
C1 U1 C11 104.39(16)
C4 U1 C11 130.20(16)
C5 U1 C11 133.41(16)
C13 U1 C11 48.97(16)
C3 U1 C11 100.18(16)
C12 U1 C11 30.01(15)
C15 U1 C11 29.39(17)
C2 U1 C11 86.12(16)
C21 S1 U1 131.08(17)
C27 N1 U1 171.6(3)
C5 C1 C2 108.0(4)
C5 C1 C6 127.3(5)
C2 C1 C6 123.7(4)
C5 C1 U1 75.2(3)
C2 C1 U1 76.1(3)
C6 C1 U1 123.7(3)
C1 C2 C3 107.6(4)
C1 C2 C7 124.7(5)
C3 C2 C7 126.7(5)
C1 C2 U1 73.9(3)
C3 C2 U1 74.4(3)
C7 C2 U1 126.7(3)
C4 C3 C2 107.7(4)
C4 C3 C8 127.5(5)
C2 C3 C8 124.7(5)
C4 C3 U1 74.5(3)
C2 C3 U1 75.4(3)
C8 C3 U1 118.3(3)
C5 C4 C3 107.9(4)
C5 C4 C9 123.9(4)
C3 C4 C9 127.5(5)
C5 C4 U1 75.0(3)
C3 C4 U1 75.4(3)
C9 C4 U1 123.2(3)
C1 C5 C4 108.7(4)
C1 C5 C10 127.0(4)
C4 C5 C10 124.1(4)
C1 C5 U1 74.8(3)
C4 C5 U1 75.0(3)
C10 C5 U1 120.6(3)
C15 C11 C12 108.5(5)
C15 C11 C16 124.4(5)
C12 C11 C16 126.3(5)
C15 C11 U1 74.3(3)
C12 C11 U1 73.9(3)
C16 C11 U1 125.9(4)
C13 C12 C11 106.9(5)
C13 C12 C17 126.0(5)
C11 C12 C17 126.6(5)
C13 C12 U1 74.8(3)
C11 C12 U1 76.1(3)
C17 C12 U1 121.2(3)
C12 C13 C14 108.5(5)
C12 C13 C18 124.8(5)
C14 C13 C18 126.1(5)
C12 C13 U1 75.2(3)
C14 C13 U1 74.2(3)
C18 C13 U1 124.2(3)
C15 C14 C13 107.0(5)
C15 C14 C19 127.2(5)
C13 C14 C19 125.6(5)
C15 C14 U1 76.0(3)
C13 C14 U1 75.3(3)
C19 C14 U1 118.2(3)
C11 C15 C14 109.0(5)
C11 C15 C20 125.1(5)
C14 C15 C20 125.3(5)
C11 C15 U1 76.3(3)
C14 C15 U1 74.2(3)
C20 C15 U1 122.7(4)
C22 C21 C26 118.6(5)
C22 C21 S1 121.5(4)
C26 C21 S1 119.9(4)
C21 C22 C23 120.3(6)
C24 C23 C22 121.1(6)
C25 C24 C23 119.2(6)
C24 C25 C26 120.5(6)
C21 C26 C25 120.3(5)
N1 C27 C28 122.3(4)
N1 C27 C32 119.0(4)
C28 C27 C32 118.7(4)
C29 C28 C27 119.4(4)
C29 C28 C33 118.2(4)
C27 C28 C33 122.4(4)
C30 C29 C28 121.6(5)
C31 C30 C29 119.5(5)
C30 C31 C32 121.3(5)
C31 C32 C27 119.6(5)
C31 C32 C36 119.7(4)
C27 C32 C36 120.6(4)
C28 C33 C34 110.4(4)
C28 C33 C35 113.1(4)
C34 C33 C35 108.7(4)
C32 C36 C38 114.0(4)
C32 C36 C37 109.9(4)
C38 C36 C37 110.8(4)

loop_
_geom_bond_atom_site_label_1
_geom_bond_atom_site_label_2
_geom_bond_distance
U1 N1 1.976(4)
U1 S1 2.7230(13)
U1 C14 2.724(5)
U1 C1 2.726(4)
U1 C4 2.732(4)
U1 C5 2.731(5)
U1 C13 2.738(5)
U1 C3 2.743(5)
U1 C12 2.743(5)
U1 C15 2.747(5)
U1 C2 2.755(5)
U1 C11 2.772(5)
S1 C21 1.775(5)
N1 C27 1.398(6)
C1 C5 1.409(6)
C1 C2 1.421(7)
C1 C6 1.506(7)
C2 C3 1.429(7)
C2 C7 1.503(7)
C3 C4 1.420(7)
C3 C8 1.496(7)
C4 C5 1.411(7)
C4 C9 1.496(7)
C5 C10 1.514(7)
C11 C15 1.400(8)
C11 C12 1.428(7)
C11 C16 1.512(8)
C12 C13 1.415(8)
C12 C17 1.495(8)
C13 C14 1.435(8)
C13 C18 1.500(7)
C14 C15 1.408(8)
C14 C19 1.497(8)
C15 C20 1.500(7)
C21 C22 1.386(8)
C21 C26 1.397(8)
C22 C23 1.392(8)
C23 C24 1.376(9)
C24 C25 1.374(9)
C25 C26 1.399(8)
C27 C28 1.419(7)
C27 C32 1.425(7)
C28 C29 1.391(7)
C28 C33 1.526(7)
C29 C30 1.385(7)
C30 C31 1.382(7)
C31 C32 1.393(7)
C32 C36 1.519(7)
C33 C34 1.532(7)
C33 C35 1.533(7)
C36 C38 1.520(7)
C36 C37 1.531(7)
